data_2006729
loop_
_publ_author_name
'Karczmarzyk, Zbigniew'
'Paw\/lowski, Maciej'

_publ_section_title
;
 8-Amino-7-(4-morpholinobutyl)theophylline
;
_journal_issue 11
_journal_name_full 'Acta Crystallographica Section C'
_journal_page_first 1650
_journal_page_last 1653
_journal_paper_doi 10.1107/S0108270197006483
_journal_volume 53
_journal_year 1997
_chemical_formula_sum 'C15 H24 N6 O3'
_chemical_formula_weight 336.40
_chemical_name_systematic
;
8-Amino-7-(4-morpholinobutyl)-1,3-dimethyl-3,7-dihydro-1H-purine-
2,6-dione
;
_space_group_IT_number 14
_symmetry_cell_setting monoclinic
_symmetry_space_group_name_Hall '-P 2ybc'
_symmetry_space_group_name_H-M 'P 1 21/c 1'
_audit_creation_method SHELXL
_cell_angle_alpha 90.00
_cell_angle_beta 99.320(10)
_cell_angle_gamma 90.00
_cell_formula_units_Z 4
_cell_length_a 10.211(2)
_cell_length_b 8.2850(10)
_cell_length_c 19.539(3)
_cell_measurement_reflns_used 25
_cell_measurement_temperature 293(2)
_cell_measurement_theta_max 50
_cell_measurement_theta_min 10
_cell_volume 1631.1(5)
_computing_data_collection 'Kuma KM-4 software'
_computing_molecular_graphics 'XP SHELXTL-Plus (Sheldrick, 1989)'
_computing_publication_material SHELXL93
_computing_structure_refinement 'SHELXL93 (Sheldrick, 1993)'
_computing_structure_solution 'SHELXS86 (Sheldrick, 1990)'
_diffrn_ambient_temperature 293(2)
_diffrn_measurement_device_type 'Kuma KM-4 four-circle diffractometer'
_diffrn_measurement_method \w-2\q
_diffrn_radiation_monochromator graphite
_diffrn_radiation_source 'fine-focus sealed tube'
_diffrn_radiation_type CuK\a
_diffrn_radiation_wavelength 1.54184
_diffrn_reflns_av_R_equivalents 0.0232
_diffrn_reflns_av_sigmaI/netI 0.0211
_diffrn_reflns_limit_h_max 11
_diffrn_reflns_limit_h_min -11
_diffrn_reflns_limit_k_max 9
_diffrn_reflns_limit_k_min 0
_diffrn_reflns_limit_l_max 0
_diffrn_reflns_limit_l_min -21
_diffrn_reflns_number 2409
_diffrn_reflns_theta_max 60.01
_diffrn_reflns_theta_min 4.39
_diffrn_standards_decay_% 0
_diffrn_standards_interval_count 100
_diffrn_standards_number 2
_exptl_absorpt_coefficient_mu 0.813
_exptl_absorpt_correction_type none
_exptl_crystal_colour colourless
_exptl_crystal_density_diffrn 1.370
_exptl_crystal_density_meas ?
_exptl_crystal_description prism
_exptl_crystal_F_000 720
_exptl_crystal_size_max 0.30
_exptl_crystal_size_mid 0.22
_exptl_crystal_size_min 0.20
_refine_diff_density_max 0.348
_refine_diff_density_min -0.248
_refine_ls_extinction_coef 0.0071(8)
_refine_ls_extinction_method SHELXL
_refine_ls_goodness_of_fit_all 1.007
_refine_ls_goodness_of_fit_ref 1.039
_refine_ls_hydrogen_treatment 'riding model'
_refine_ls_matrix_type full
_refine_ls_number_parameters 224
_refine_ls_number_reflns 2325
_refine_ls_number_restraints 0
_refine_ls_restrained_S_all 1.007
_refine_ls_restrained_S_obs 1.039
_refine_ls_R_factor_all 0.0565
_refine_ls_R_factor_gt 0.0486
_refine_ls_shift/su_max 0.000
_refine_ls_shift/su_mean 0.000
_refine_ls_structure_factor_coef Fsqd
_refine_ls_weighting_details 'w=1/[\s^2^(Fo^2^)+(0.1017P)^2^+0.6782P] where P=(Fo^2^+2Fc^2^)/3'
_refine_ls_weighting_scheme calc
_refine_ls_wR_factor_all 0.1514
_refine_ls_wR_factor_ref 0.1457
_reflns_number_gt 2053
_reflns_number_total 2325
_reflns_threshold_expression I>2\s(I)
_cod_data_source_file sk1110.cif
_cod_data_source_block III
_cod_depositor_comments
;
The following automatic conversions were performed:

'_exptl_crystal_density_meas' value 'not measured' was changed to '?'
- the value is perceived as not measured.

Automatic conversion script
Id: cif_fix_values 3008 2015-01-20 13:52:24Z robertas 

The following automatic conversions were performed:

'_refine_ls_weighting_scheme' value 'calc
w=1/[\s^2^(Fo^2^)+(0.1017P)^2^+0.6782P] where P=(Fo^2^+2Fc^2^)/3' was
changed to 'calc'. New tag '_refine_ls_weighting_details' was
created. The value of the new tag was set to
'w=1/[\s^2^(Fo^2^)+(0.1017P)^2^+0.6782P] where P=(Fo^2^+2Fc^2^)/3'.

Automatic conversion script
Id: cif_fix_values 3143 2015-03-26 13:38:13Z robertas 
;
_cod_original_sg_symbol_H-M 'P 21/c'
_cod_database_code 2006729

loop_
_symmetry_equiv_pos_as_xyz
'x, y, z'
'-x, y+1/2, -z+1/2'
'-x, -y, -z'
'x, -y-1/2, z-1/2'

loop_
_atom_site_aniso_label
_atom_site_aniso_U_11
_atom_site_aniso_U_22
_atom_site_aniso_U_33
_atom_site_aniso_U_12
_atom_site_aniso_U_13
_atom_site_aniso_U_23
N1 .0486(10) .0316(10) .0537(11) -.0006(8) .0169(8) -.0006(8)
N3 .0448(10) .0349(10) .0538(11) -.0048(8) .0179(8) .0004(8)
N7 .0433(10) .0304(9) .0562(11) -.0018(7) .0174(8) .0007(8)
N8 .0584(12) .0316(10) .0805(15) .0022(9) .0278(11) .0009(9)
N9 .0490(11) .0317(10) .0571(12) -.0029(8) .0170(9) -.0003(8)
N14 .0464(10) .0388(10) .0510(11) -.0007(8) .0146(8) -.0007(8)
O2 .0560(10) .0525(11) .0861(13) .0012(8) .0344(9) -.0067(9)
O6 .0632(10) .0327(8) .0755(12) -.0061(7) .0307(9) .0030(7)
O17 .0728(12) .0427(10) .0810(13) .0050(8) .0174(10) -.0038(9)
C1 .070(2) .0325(12) .068(2) .0040(10) .0242(13) -.0031(11)
C2 .0452(12) .0402(12) .0474(13) -.0008(10) .0126(10) -.0015(10)
C3 .0584(14) .0492(15) .080(2) -.0166(12) .0294(13) -.0056(13)
C4 .0416(11) .0332(11) .0441(12) -.0035(9) .0096(9) .0005(9)
C5 .0410(11) .0331(11) .0442(13) -.0011(8) .0119(10) .0029(9)
C6 .0458(11) .0331(12) .0448(12) -.0015(9) .0119(10) .0025(9)
C7 .0426(11) .0404(13) .0591(15) -.0031(10) .0190(11) -.0004(10)
C8 .0463(12) .0327(12) .0496(13) -.0015(9) .0115(10) .0018(9)
C11 .0590(14) .0452(13) .0525(14) .0020(11) .0141(11) .0083(11)
C12 .076(2) .0455(14) .068(2) .0019(12) .0370(14) .0089(12)
C13 .0520(13) .0442(13) .076(2) -.0052(11) .0299(12) -.0010(12)
C15 .0464(12) .0539(15) .0598(15) .0018(11) .0100(11) -.0016(12)
C16 .0627(15) .0534(15) .068(2) .0062(12) .0153(13) .0100(13)
C18 .074(2) .0506(15) .075(2) -.0023(13) .0031(14) -.0110(13)
C19 .072(2) .052(2) .0513(15) .0014(12) .0087(12) -.0058(11)

loop_
_atom_site_label
_atom_site_fract_x
_atom_site_fract_y
_atom_site_fract_z
_atom_site_U_iso_or_equiv
_atom_site_thermal_displace_type
_atom_site_calc_flag
_atom_site_refinement_flags
_atom_site_occupancy
_atom_site_disorder_group
_atom_site_type_symbol
N1 .1749(2) -.2595(2) .05823(9) .0437(5) Uani d . 1 . N
N3 .2442(2) .0065(2) .04404(10) .0434(5) Uani d . 1 . N
N7 -.0440(2) .0495(2) .11752(10) .0423(5) Uani d . 1 . N
N8 -.0716(2) .3321(2) .12491(12) .0550(6) Uani d . 1 . N
H81 -.041(3) .432(4) .1163(16) .083 Uiso d . 1 . H
H82 -.150(3) .328(4) .1402(16) .083 Uiso d . 1 . H
N9 .1064(2) .2119(2) .08104(10) .0450(5) Uani d . 1 . N
N14 -.3272(2) .3348(2) .18777(9) .0447(5) Uani d . 1 . N
O2 .3597(2) -.2039(2) .01078(10) .0623(5) Uani d . 1 . O
O6 -.0098(2) -.3221(2) .10589(9) .0549(5) Uani d . 1 . O
O17 -.3457(2) .6784(2) .18859(10) .0650(5) Uani d . 1 . O
C1 .1974(3) -.4321(3) .04855(14) .0555(7) Uani d . 1 . C
H11 .1296(3) -.4932(3) .06559(14) .083 Uiso calc R 1 . H
H12 .2827(3) -.4619(3) .07362(14) .083 Uiso calc R 1 . H
H13 .1946(3) -.4542(3) .00011(14) .083 Uiso calc R 1 . H
C2 .2658(2) -.1552(3) .03577(11) .0437(6) Uani d . 1 . C
C3 .3358(3) .1239(3) .02301(15) .0605(7) Uani d . 1 . C
H31 .4053(3) .0686(3) .00482(15) .091 Uiso calc R 1 . H
H32 .3735(3) .1874(3) .06239(15) .091 Uiso calc R 1 . H
H33 .2890(3) .1932(3) -.01208(15) .091 Uiso calc R 1 . H
C4 .1370(2) .0568(2) .07173(11) .0394(5) Uani d . 1 . C
C5 .0491(2) -.0488(2) .09286(11) .0389(5) Uani d . 1 . C
C6 .0627(2) -.2165(2) .08745(11) .0407(5) Uani d . 1 . C
C7 -.1629(2) .0047(3) .14557(12) .0462(6) Uani d . 1 . C
H71 -.1772(2) -.1106(3) .13991(12) .069 Uiso calc R 1 . H
H72 -.2389(2) .0594(3) .11937(12) .069 Uiso calc R 1 . H
C8 -.0054(2) .2034(2) .10793(12) .0424(5) Uani d . 1 . C
C11 -.1533(2) .0475(3) .22153(12) .0517(6) Uani d . 1 . C
H111 -.1054(2) .1485(3) .23023(12) .077 Uiso calc R 1 . H
H112 -.1027(2) -.0354(3) .24921(12) .077 Uiso calc R 1 . H
C12 -.2880(3) .0641(3) .24453(14) .0601(7) Uani d . 1 . C
H121 -.3286(3) -.0419(3) .24378(14) .090 Uiso calc R 1 . H
H122 -.2746(3) .1020(3) .29212(14) .090 Uiso calc R 1 . H
C13 -.3835(2) .1776(3) .20072(14) .0553(7) Uani d . 1 . C
H131 -.4148(2) .1261(3) .15650(14) .083 Uiso calc R 1 . H
H132 -.4598(2) .1944(3) .22369(14) .083 Uiso calc R 1 . H
C15 -.4211(2) .4247(3) .13748(13) .0532(6) Uani d . 1 . C
H151 -.5054(2) .4325(3) .15406(13) .080 Uiso calc R 1 . H
H152 -.4358(2) .3668(3) .09376(13) .080 Uiso calc R 1 . H
C16 -.3716(3) .5902(3) .12603(14) .0607(7) Uani d . 1 . C
H161 -.2908(3) .5824(3) .10604(14) .091 Uiso calc R 1 . H
H162 -.4372(3) .6471(3) .09333(14) .091 Uiso calc R 1 . H
C18 -.2507(3) .5955(3) .2365(2) .0672(8) Uani d . 1 . C
H181 -.2328(3) .6566(3) .2793(2) .101 Uiso calc R 1 . H
H182 -.1685(3) .5869(3) .2179(2) .101 Uiso calc R 1 . H
C19 -.2980(3) .4295(3) .25147(13) .0586(7) Uani d . 1 . C
H191 -.2302(3) .3753(3) .28393(13) .088 Uiso calc R 1 . H
H192 -.3772(3) .4380(3) .27271(13) .088 Uiso calc R 1 . H

loop_
_atom_type_symbol
_atom_type_description
_atom_type_scat_dispersion_real
_atom_type_scat_dispersion_imag
_atom_type_scat_source
C C 0.0181 0.0091 'International Tables Vol C Tables 4.2.6.8 and 6.1.1.4'
H H 0.0000 0.0000 'International Tables Vol C Tables 4.2.6.8 and 6.1.1.4'
N N 0.0311 0.0180 'International Tables Vol C Tables 4.2.6.8 and 6.1.1.4'
O O 0.0492 0.0322 'International Tables Vol C Tables 4.2.6.8 and 6.1.1.4'

loop_
_geom_angle_atom_site_label_1
_geom_angle_atom_site_label_2
_geom_angle_atom_site_label_3
_geom_angle
_geom_angle_publ_flag
C2 N1 C6 126.9(2) ?
C2 N1 C1 116.1(2) ?
C6 N1 C1 117.0(2) ?
C4 N3 C2 120.0(2) ?
C4 N3 C3 120.2(2) ?
C2 N3 C3 119.8(2) ?
C8 N7 C5 105.7(2) yes
C8 N7 C7 124.7(2) yes
C5 N7 C7 129.5(2) yes
C8 N9 C4 103.7(2) yes
C15 N14 C13 109.7(2) ?
C15 N14 C19 108.7(2) ?
C13 N14 C19 111.3(2) ?
C18 O17 C16 109.5(2) ?
O2 C2 N3 121.6(2) yes
O2 C2 N1 122.2(2) yes
N3 C2 N1 116.2(2) yes
N9 C4 N3 124.5(2) ?
N9 C4 C5 113.2(2) ?
N3 C4 C5 122.3(2) ?
C4 C5 N7 104.4(2) ?
C4 C5 C6 122.4(2) ?
N7 C5 C6 133.2(2) ?
O6 C6 C5 127.5(2) yes
O6 C6 N1 120.3(2) yes
C5 C6 N1 112.2(2) yes
N7 C7 C11 112.5(2) ?
N8 C8 N9 123.9(2) ?
N8 C8 N7 123.2(2) ?
N9 C8 N7 113.0(2) ?
C7 C11 C12 113.1(2) ?
C13 C12 C11 114.8(2) ?
N14 C13 C12 114.5(2) ?
N14 C15 C16 111.6(2) ?
O17 C16 C15 111.5(2) ?
O17 C18 C19 111.5(2) ?
N14 C19 C18 110.7(2) ?

loop_
_geom_bond_atom_site_label_1
_geom_bond_atom_site_label_2
_geom_bond_site_symmetry_2
_geom_bond_distance
_geom_bond_publ_flag
N1 C2 . 1.390(3) yes
N1 C6 . 1.407(3) yes
N1 C1 . 1.466(3) yes
N3 C4 . 1.362(3) yes
N3 C2 . 1.372(3) yes
N3 C3 . 1.454(3) yes
N7 C8 . 1.357(3) yes
N7 C5 . 1.396(3) yes
N7 C7 . 1.459(3) ?
N8 C8 . 1.333(3) yes
N9 C8 . 1.333(3) yes
N9 C4 . 1.342(3) yes
N14 C15 . 1.461(3) ?
N14 C13 . 1.462(3) ?
N14 C19 . 1.461(3) ?
O2 C2 . 1.213(3) yes
O6 C6 . 1.237(3) yes
O17 C18 . 1.412(3) ?
O17 C16 . 1.412(3) ?
C4 C5 . 1.364(3) yes
C5 C6 . 1.402(3) yes
C7 C11 . 1.514(3) ?
C11 C12 . 1.521(3) ?
C12 C13 . 1.516(4) ?
C15 C16 . 1.490(3) ?
C18 C19 . 1.502(4) ?

loop_
_geom_torsion_atom_site_label_1
_geom_torsion_atom_site_label_2
_geom_torsion_atom_site_label_3
_geom_torsion_atom_site_label_4
_geom_torsion
C4 N3 C2 O2 179.4(2)
C3 N3 C2 O2 -0.4(4)
C4 N3 C2 N1 -1.2(3)
C3 N3 C2 N1 179.0(2)
C6 N1 C2 O2 -179.6(2)
C1 N1 C2 O2 -1.3(3)
C6 N1 C2 N3 1.0(3)
C1 N1 C2 N3 179.3(2)
C8 N9 C4 N3 179.0(2)
C8 N9 C4 C5 -0.9(3)
C2 N3 C4 N9 -179.1(2)
C3 N3 C4 N9 0.8(3)
C2 N3 C4 C5 0.8(3)
C3 N3 C4 C5 -179.3(2)
N9 C4 C5 N7 -0.1(3)
N3 C4 C5 N7 180.0(2)
N9 C4 C5 C6 179.8(2)
N3 C4 C5 C6 -0.2(3)
C8 N7 C5 C4 1.1(2)
C7 N7 C5 C4 178.6(2)
C8 N7 C5 C6 -178.8(2)
C7 N7 C5 C6 -1.2(4)
C4 C5 C6 O6 178.8(2)
N7 C5 C6 O6 -1.4(4)
C4 C5 C6 N1 -0.1(3)
N7 C5 C6 N1 179.7(2)
C2 N1 C6 O6 -179.3(2)
C1 N1 C6 O6 2.4(3)
C2 N1 C6 C5 -0.4(3)
C1 N1 C6 C5 -178.6(2)
C8 N7 C7 C11 -68.6(3)
C5 N7 C7 C11 114.2(2)
C4 N9 C8 N8 -179.5(2)
C4 N9 C8 N7 1.6(3)
C5 N7 C8 N8 179.4(2)
C7 N7 C8 N8 1.6(4)
C5 N7 C8 N9 -1.7(3)
C7 N7 C8 N9 -179.5(2)
N7 C7 C11 C12 157.6(2)
C7 C11 C12 C13 -52.6(3)
C15 N14 C13 C12 172.1(2)
C19 N14 C13 C12 -67.6(3)
C11 C12 C13 N14 -48.8(3)
C13 N14 C15 C16 176.3(2)
C19 N14 C15 C16 54.5(2)
C18 O17 C16 C15 58.7(3)
N14 C15 C16 O17 -57.6(3)
C16 O17 C18 C19 -59.2(3)
C15 N14 C19 C18 -54.5(3)
C13 N14 C19 C18 -175.4(2)
O17 C18 C19 N14 58.4(3)

loop_
_cod_related_entry_id
_cod_related_entry_database
_cod_related_entry_code
1 ChemSpider 21137402
